data_4085271
loop_
_publ_author_name
'Masoud, Salekh M.'
'Mailyan, Artur K.'
'Dorcet, Vincent'
'Roisnel, Thierry'
'Dixneuf, Pierre H.'
'Bruneau, Christian'
'Osipov, Sergey N.'

_publ_section_title
;
 Metathesis Catalysts with Fluorinated Unsymmetrical NHC Ligands
;
_journal_issue 11
_journal_name_full Organometallics
_journal_page_first 2305
_journal_paper_doi 10.1021/om501077w
_journal_volume 34
_journal_year 2015
_chemical_compound_source 'synthesis as described'
_chemical_formula_moiety '2(C34 H38 Cl2 F6 N2 O2 Ru)'
_chemical_formula_sum 'C68 H76 Cl4 F12 N4 O4 Ru2'
_chemical_formula_weight 1585.27
_chemical_name_systematic
;
 ?
;
_space_group_IT_number 14
_symmetry_cell_setting monoclinic
_symmetry_Int_Tables_number 14
_symmetry_space_group_name_Hall '-P 2yab'
_symmetry_space_group_name_H-M 'P 1 21/a 1'
_atom_sites_solution_hydrogens geom
_atom_sites_solution_primary direct
_atom_sites_solution_secondary difmap
_cell_angle_alpha 90
_cell_angle_beta 89.959(3)
_cell_angle_gamma 90
_cell_formula_units_Z 4
_cell_length_a 9.1887(6)
_cell_length_b 42.551(3)
_cell_length_c 17.8992(11)
_cell_measurement_reflns_used 7075
_cell_measurement_temperature 150(2)
_cell_measurement_theta_max 26.77
_cell_measurement_theta_min 2.67
_cell_measurement_wavelength 0.71073
_cell_volume 6998.4(8)
_computing_cell_refinement 'Bruker APEX2 (Bruker, 2006)'
_computing_data_collection 'Bruker APEX2 (Bruker, 2006)'
_computing_data_reduction 'Bruker APEX2 (Bruker, 2006)'
_computing_molecular_graphics 'Ortep-3 for Windows (Farrugia, 1997)'
_computing_publication_material
;
           WinGX publication routines (Farrugia, 2012),
           CRYSCAL (T. Roisnel, local program)
;
_computing_structure_refinement 'SHELXL-97 (Sheldrick, 1997)'
_computing_structure_solution 'SIR97 (Altomare et al., 1999)'
_diffrn_ambient_temperature 150(2)
_diffrn_detector 'CCD plate'
_diffrn_measured_fraction_theta_full 0.994
_diffrn_measured_fraction_theta_max 0.976
_diffrn_measurement_device_type 'APEXII, Bruker-AXS'
_diffrn_measurement_method 'CCD rotation images, thin slices'
_diffrn_radiation_monochromator graphite
_diffrn_radiation_probe x-ray
_diffrn_radiation_type MoK\a
_diffrn_radiation_wavelength 0.71073
_diffrn_reflns_av_R_equivalents 0.0474
_diffrn_reflns_av_unetI/netI 0.0739
_diffrn_reflns_limit_h_max 11
_diffrn_reflns_limit_h_min -11
_diffrn_reflns_limit_k_max 55
_diffrn_reflns_limit_k_min -52
_diffrn_reflns_limit_l_max 19
_diffrn_reflns_limit_l_min -23
_diffrn_reflns_number 33354
_diffrn_reflns_theta_full 25
_diffrn_reflns_theta_max 27.48
_diffrn_reflns_theta_min 2.93
_exptl_absorpt_coefficient_mu 0.666
_exptl_absorpt_correction_T_max 0.917
_exptl_absorpt_correction_T_min 0.826
_exptl_absorpt_correction_type multi-scan
_exptl_absorpt_process_details
;
  [Sheldrick, G.M. (2002). SADABS Bruker AXS Inc., Madison, Wisconsin, USA]
;
_exptl_crystal_colour black
_exptl_crystal_density_diffrn 1.505
_exptl_crystal_density_method 'not measured'
_exptl_crystal_description block
_exptl_crystal_F_000 3232
_exptl_crystal_size_max 0.47
_exptl_crystal_size_mid 0.3
_exptl_crystal_size_min 0.13
_refine_diff_density_max 0.989
_refine_diff_density_min -0.979
_refine_diff_density_rms 0.094
_refine_ls_extinction_method none
_refine_ls_goodness_of_fit_ref 1.017
_refine_ls_hydrogen_treatment constr
_refine_ls_matrix_type full
_refine_ls_number_parameters 848
_refine_ls_number_reflns 15637
_refine_ls_number_restraints 0
_refine_ls_restrained_S_all 1.017
_refine_ls_R_factor_all 0.0667
_refine_ls_R_factor_gt 0.052
_refine_ls_shift/su_max 0.001
_refine_ls_shift/su_mean 0
_refine_ls_structure_factor_coef Fsqd
_refine_ls_weighting_details 'calc w=1/[\s^2^(Fo^2^)+(0.0321P)^2^+7.7704P] where P=(Fo^2^+2Fc^2^)/3'
_refine_ls_weighting_scheme calc
_refine_ls_wR_factor_gt 0.1022
_refine_ls_wR_factor_ref 0.1086
_reflns_number_gt 12872
_reflns_number_total 15637
_reflns_threshold_expression >2sigma(I)
_cod_data_source_file om501077w_si_002.cif
_cod_data_source_block 5b
_cod_depositor_comments 'Adding full bibliography for 4085270--4085271.cif.'
_cod_original_sg_symbol_H-M 'P 21/a'
_cod_database_code 4085271

loop_
_symmetry_equiv_pos_as_xyz
'x, y, z'
'-x+1/2, y+1/2, -z'
'-x, -y, -z'
'x-1/2, -y-1/2, z'

loop_
_atom_site_label
_atom_site_type_symbol
_atom_site_fract_x
_atom_site_fract_y
_atom_site_fract_z
_atom_site_U_iso_or_equiv
_atom_site_adp_type
_atom_site_occupancy
_atom_site_symmetry_multiplicity
_atom_site_calc_flag
_atom_site_refinement_flags
_atom_site_disorder_assembly
_atom_site_disorder_group
Ru1 Ru 0.67393(4) 0.146691(8) 0.34414(2) 0.02077(8) Uani 1 1 d . A .
Cl1 Cl 0.87011(16) 0.16228(4) 0.41592(8) 0.0486(4) Uani 1 1 d . . .
Cl2 Cl 0.47135(14) 0.15290(3) 0.26645(7) 0.0345(3) Uani 1 1 d . . .
C1 C 0.6168(5) 0.11260(12) 0.3986(2) 0.0243(10) Uani 1 1 d . . .
H1 H 0.647 0.0921 0.3845 0.029 Uiso 1 1 calc R . .
C2 C 0.5259(5) 0.11699(11) 0.4631(2) 0.0224(10) Uani 1 1 d . . .
C3 C 0.4778(5) 0.09203(11) 0.5087(3) 0.0246(10) Uani 1 1 d . . .
H3 H 0.5084 0.0712 0.4981 0.029 Uiso 1 1 calc R . .
C4 C 0.3871(5) 0.09760(12) 0.5686(3) 0.0278(11) Uani 1 1 d . . .
H4 H 0.3565 0.0807 0.5994 0.033 Uiso 1 1 calc R . .
C5 C 0.3406(5) 0.12780(12) 0.5837(3) 0.0297(11) Uani 1 1 d . . .
H5 H 0.2755 0.1313 0.6242 0.036 Uiso 1 1 calc R . .
C6 C 0.3867(6) 0.15305(12) 0.5412(3) 0.0319(12) Uani 1 1 d . . .
H6 H 0.3559 0.1738 0.5531 0.038 Uiso 1 1 calc R . .
C7 C 0.4788(5) 0.14765(11) 0.4808(3) 0.0243(10) Uani 1 1 d . A .
O8 O 0.5328(4) 0.16985(7) 0.43274(18) 0.0300(8) Uani 1 1 d . . .
C9A C 0.5077(7) 0.20320(12) 0.4475(3) 0.0414(10) Uani 0.5 1 d P A 1
H9A H 0.4046 0.2059 0.4642 0.05 Uiso 0.5 1 calc PR A 1
C10A C 0.5276(14) 0.2207(2) 0.3725(6) 0.0414(10) Uani 0.5 1 d P A 1
H10A H 0.4589 0.2123 0.3356 0.062 Uiso 0.5 1 calc PR A 1
H10B H 0.6273 0.2176 0.3544 0.062 Uiso 0.5 1 calc PR A 1
H10C H 0.5091 0.2431 0.3797 0.062 Uiso 0.5 1 calc PR A 1
C11A C 0.6048(13) 0.2134(2) 0.5090(6) 0.0414(10) Uani 0.5 1 d P A 1
H11A H 0.5842 0.201 0.5538 0.062 Uiso 0.5 1 calc PR A 1
H11B H 0.588 0.2357 0.5197 0.062 Uiso 0.5 1 calc PR A 1
H11C H 0.7065 0.2103 0.4941 0.062 Uiso 0.5 1 calc PR A 1
C9B C 0.5077(7) 0.20320(12) 0.4475(3) 0.0414(10) Uani 0.5 1 d P A 2
H9B H 0.5136 0.2063 0.5028 0.05 Uiso 0.5 1 calc PR A 2
C10B C 0.6324(13) 0.2223(2) 0.4119(7) 0.0414(10) Uani 0.5 1 d P A 2
H10D H 0.7258 0.2148 0.4316 0.062 Uiso 0.5 1 calc PR A 2
H10E H 0.6202 0.2446 0.424 0.062 Uiso 0.5 1 calc PR A 2
H10F H 0.6305 0.2195 0.3576 0.062 Uiso 0.5 1 calc PR A 2
C11B C 0.3654(13) 0.2114(2) 0.4252(7) 0.0414(10) Uani 0.5 1 d P A 2
H11D H 0.2949 0.1981 0.4516 0.062 Uiso 0.5 1 calc PR A 2
H11E H 0.3553 0.2082 0.3712 0.062 Uiso 0.5 1 calc PR A 2
H11F H 0.3472 0.2335 0.4372 0.062 Uiso 0.5 1 calc PR A 2
C21 C 0.8027(5) 0.12681(11) 0.2694(3) 0.0237(10) Uani 1 1 d . . .
C31 C 0.9465(6) 0.09348(12) 0.1921(3) 0.0380(13) Uani 1 1 d . . .
H31A H 0.9029 0.0821 0.1493 0.046 Uiso 1 1 calc R A .
H31B H 1.0358 0.0824 0.2082 0.046 Uiso 1 1 calc R . .
N32 N 0.8407(4) 0.09648(9) 0.2549(2) 0.0258(9) Uani 1 1 d . A .
C33 C 0.7866(5) 0.06899(11) 0.2897(3) 0.0244(10) Uani 1 1 d . . .
C34 C 0.6532(5) 0.05758(10) 0.2621(3) 0.0256(10) Uani 1 1 d . A .
C35 C 0.5892(6) 0.03192(11) 0.2963(3) 0.0300(12) Uani 1 1 d . . .
H35 H 0.4974 0.0248 0.2788 0.036 Uiso 1 1 calc R A .
C36 C 0.6546(5) 0.01631(11) 0.3552(3) 0.0291(11) Uani 1 1 d . A .
C37 C 0.7892(5) 0.02666(11) 0.3791(3) 0.0272(11) Uani 1 1 d . . .
H37 H 0.8363 0.0157 0.4184 0.033 Uiso 1 1 calc R A .
C38 C 0.8588(5) 0.05276(10) 0.3473(3) 0.0235(9) Uani 1 1 d . A .
C39 C 0.5760(6) 0.07391(13) 0.1989(3) 0.0399(14) Uani 1 1 d . . .
H39A H 0.4942 0.0609 0.1821 0.06 Uiso 1 1 calc R A .
H39B H 0.644 0.0771 0.1574 0.06 Uiso 1 1 calc R . .
H39C H 0.5395 0.0943 0.2162 0.06 Uiso 1 1 calc R . .
C40 C 0.5784(7) -0.01127(13) 0.3929(4) 0.0482(16) Uani 1 1 d . . .
H40A H 0.6391 -0.0191 0.4339 0.072 Uiso 1 1 calc R A .
H40B H 0.563 -0.0281 0.3564 0.072 Uiso 1 1 calc R . .
H40C H 0.4843 -0.0043 0.4128 0.072 Uiso 1 1 calc R . .
C41 C 1.0060(5) 0.06240(11) 0.3818(3) 0.0286(11) Uani 1 1 d . . .
O42 O 1.0449(4) 0.09164(8) 0.3533(2) 0.0408(9) Uani 1 1 d . A .
C43 C 1.1869(6) 0.10576(15) 0.3613(4) 0.0582(19) Uani 1 1 d . . .
H43A H 1.2051 0.1103 0.4141 0.087 Uiso 1 1 calc R A .
H43B H 1.1906 0.1253 0.3325 0.087 Uiso 1 1 calc R . .
H43C H 1.2612 0.0912 0.3426 0.087 Uiso 1 1 calc R . .
C44 C 0.9929(6) 0.06472(14) 0.4683(3) 0.0434(15) Uani 1 1 d . A .
F46 F 0.8696(4) 0.07853(9) 0.48814(19) 0.0528(9) Uani 1 1 d . . .
F45 F 1.1003(4) 0.08132(9) 0.4986(2) 0.0622(11) Uani 1 1 d . . .
F47 F 0.9969(4) 0.03649(8) 0.50225(19) 0.0594(11) Uani 1 1 d . . .
C48 C 1.1230(6) 0.03699(15) 0.3605(3) 0.0443(15) Uani 1 1 d . A .
F49 F 1.2472(4) 0.04093(9) 0.3993(2) 0.0621(11) Uani 1 1 d . . .
F50 F 1.0802(4) 0.00761(8) 0.3723(2) 0.0556(10) Uani 1 1 d . . .
F51 F 1.1575(4) 0.03943(9) 0.2886(2) 0.0599(10) Uani 1 1 d . . .
C61 C 0.9786(8) 0.12730(13) 0.1721(4) 0.063(2) Uani 1 1 d . A .
H61A H 1.081 0.1328 0.1834 0.076 Uiso 1 1 calc R . .
H61B H 0.9594 0.1314 0.1186 0.076 Uiso 1 1 calc R . .
N62 N 0.8775(5) 0.14492(10) 0.2200(3) 0.0376(11) Uani 1 1 d . A .
C63 C 0.8606(6) 0.17802(11) 0.2054(3) 0.0296(11) Uani 1 1 d . . .
C64 C 0.7564(5) 0.18734(11) 0.1526(3) 0.0302(10) Uani 1 1 d . A .
C65 C 0.7476(6) 0.21900(12) 0.1343(3) 0.0326(12) Uani 1 1 d . . .
H65 H 0.6756 0.2256 0.0996 0.039 Uiso 1 1 calc R A .
C66 C 0.8405(5) 0.24141(11) 0.1649(3) 0.0330(11) Uani 1 1 d . A .
C67 C 0.9476(6) 0.23096(12) 0.2143(3) 0.0346(12) Uani 1 1 d . . .
H67 H 1.0129 0.2458 0.2355 0.042 Uiso 1 1 calc R A .
C68 C 0.9614(6) 0.19935(12) 0.2334(3) 0.0346(12) Uani 1 1 d . A .
C69 C 0.6647(7) 0.16378(14) 0.1109(3) 0.0464(15) Uani 1 1 d . . .
H69A H 0.578 0.1742 0.091 0.07 Uiso 1 1 calc R A .
H69B H 0.6351 0.1469 0.1451 0.07 Uiso 1 1 calc R . .
H69C H 0.7215 0.1548 0.0697 0.07 Uiso 1 1 calc R . .
C70 C 0.8328(6) 0.27530(12) 0.1418(3) 0.0401(14) Uani 1 1 d . . .
H70A H 0.8914 0.288 0.1761 0.06 Uiso 1 1 calc R A .
H70B H 0.7314 0.2824 0.1434 0.06 Uiso 1 1 calc R . .
H70C H 0.8707 0.2776 0.0909 0.06 Uiso 1 1 calc R . .
C71 C 1.0886(7) 0.18954(16) 0.2820(4) 0.0590(19) Uani 1 1 d . . .
H71A H 1.0528 0.1771 0.3242 0.089 Uiso 1 1 calc R A .
H71B H 1.1385 0.2083 0.3007 0.089 Uiso 1 1 calc R . .
H71C H 1.1566 0.1769 0.2524 0.089 Uiso 1 1 calc R . .
Ru2 Ru 0.96830(4) 0.142250(8) 0.84368(2) 0.02116(8) Uani 1 1 d . B .
Cl11 Cl 0.77222(16) 0.15726(4) 0.91671(9) 0.0534(4) Uani 1 1 d . . .
Cl12 Cl 1.16980(14) 0.14910(3) 0.76568(7) 0.0343(3) Uani 1 1 d . . .
C101 C 1.0263(5) 0.10767(11) 0.8963(2) 0.0231(10) Uani 1 1 d . . .
H101 H 0.9975 0.0873 0.8806 0.028 Uiso 1 1 calc R . .
C102 C 1.1163(5) 0.11155(11) 0.9619(2) 0.0236(10) Uani 1 1 d . . .
C103 C 1.1618(5) 0.08656(12) 1.0057(3) 0.0281(11) Uani 1 1 d . . .
H103 H 1.131 0.0658 0.9938 0.034 Uiso 1 1 calc R . .
C104 C 1.2526(5) 0.09151(13) 1.0673(3) 0.0314(12) Uani 1 1 d . . .
H104 H 1.2822 0.0743 1.0975 0.038 Uiso 1 1 calc R . .
C105 C 1.2987(5) 0.12147(13) 1.0837(3) 0.0318(12) Uani 1 1 d . . .
H105 H 1.3611 0.1247 1.1253 0.038 Uiso 1 1 calc R . .
C106 C 1.2562(5) 0.14694(12) 1.0410(3) 0.0290(11) Uani 1 1 d . . .
H106 H 1.2896 0.1675 1.0527 0.035 Uiso 1 1 calc R . .
C107 C 1.1635(5) 0.14199(11) 0.9804(3) 0.0236(10) Uani 1 1 d . B .
O108 O 1.1122(4) 0.16478(7) 0.93280(19) 0.0293(8) Uani 1 1 d . . .
C109 C 1.1387(7) 0.19814(13) 0.9496(3) 0.0428(10) Uani 0.5 1 d P B 1
H109 H 1.2406 0.2007 0.9682 0.051 Uiso 0.5 1 calc PR B 1
C110 C 1.0363(13) 0.2088(3) 1.0079(6) 0.0428(10) Uani 0.5 1 d P B 1
H11G H 1.053 0.1969 1.0539 0.064 Uiso 0.5 1 calc PR B 1
H11H H 0.9361 0.2055 0.9909 0.064 Uiso 0.5 1 calc PR B 1
H11I H 1.0517 0.2313 1.0176 0.064 Uiso 0.5 1 calc PR B 1
C111 C 1.1216(14) 0.2166(3) 0.8723(6) 0.0428(10) Uani 0.5 1 d P B 1
H11J H 1.1923 0.2085 0.8361 0.064 Uiso 0.5 1 calc PR B 1
H11K H 1.1391 0.239 0.8805 0.064 Uiso 0.5 1 calc PR B 1
H11L H 1.0228 0.2135 0.8529 0.064 Uiso 0.5 1 calc PR B 1
C209 C 1.1387(7) 0.19814(13) 0.9496(3) 0.0428(10) Uani 0.5 1 d P B 2
H209 H 1.1286 0.2029 1.0041 0.051 Uiso 0.5 1 calc PR B 2
C210 C 1.2879(12) 0.2040(3) 0.9220(7) 0.0428(10) Uani 0.5 1 d P B 2
H21A H 1.3577 0.1923 0.9526 0.064 Uiso 0.5 1 calc PR B 2
H21B H 1.3095 0.2265 0.9252 0.064 Uiso 0.5 1 calc PR B 2
H21C H 1.2956 0.1971 0.8699 0.064 Uiso 0.5 1 calc PR B 2
C211 C 1.0407(13) 0.2160(3) 0.9053(7) 0.0428(10) Uani 0.5 1 d P B 2
H21D H 0.9408 0.2123 0.9224 0.064 Uiso 0.5 1 calc PR B 2
H21E H 1.0497 0.2097 0.8529 0.064 Uiso 0.5 1 calc PR B 2
H21F H 1.0639 0.2384 0.9101 0.064 Uiso 0.5 1 calc PR B 2
C121 C 0.8412(5) 0.12296(11) 0.7670(3) 0.0248(10) Uani 1 1 d . . .
C131 C 0.6973(6) 0.09011(12) 0.6908(3) 0.0369(13) Uani 1 1 d . . .
H13A H 0.6029 0.0818 0.7088 0.044 Uiso 1 1 calc R B .
H13B H 0.7351 0.0762 0.651 0.044 Uiso 1 1 calc R . .
N132 N 0.8019(4) 0.09301(9) 0.7522(2) 0.0252(9) Uani 1 1 d . B .
C133 C 0.8552(5) 0.06501(11) 0.7880(3) 0.0247(10) Uani 1 1 d . . .
C134 C 0.9882(5) 0.05353(11) 0.7587(3) 0.0259(10) Uani 1 1 d . B .
C135 C 1.0534(6) 0.02776(11) 0.7918(3) 0.0317(12) Uani 1 1 d . . .
H135 H 1.1427 0.0201 0.772 0.038 Uiso 1 1 calc R B .
C136 C 0.9920(6) 0.01268(11) 0.8531(3) 0.0326(12) Uani 1 1 d . B .
C137 C 0.8573(6) 0.02344(11) 0.8780(3) 0.0303(11) Uani 1 1 d . . .
H137 H 0.8115 0.0128 0.9183 0.036 Uiso 1 1 calc R B .
C138 C 0.7862(5) 0.04936(10) 0.8460(3) 0.0231(9) Uani 1 1 d . B .
C139 C 1.0626(6) 0.06924(13) 0.6937(3) 0.0388(14) Uani 1 1 d . . .
H13C H 1.1116 0.0884 0.7109 0.058 Uiso 1 1 calc R B .
H13D H 0.9902 0.0747 0.6557 0.058 Uiso 1 1 calc R . .
H13E H 1.1345 0.0549 0.6721 0.058 Uiso 1 1 calc R . .
C140 C 1.0662(8) -0.01389(14) 0.8919(4) 0.0547(18) Uani 1 1 d . . .
H14A H 1.1436 -0.0222 0.8599 0.082 Uiso 1 1 calc R B .
H14B H 0.9954 -0.0305 0.9026 0.082 Uiso 1 1 calc R . .
H14C H 1.1085 -0.0064 0.9389 0.082 Uiso 1 1 calc R . .
C141 C 0.6373(5) 0.05878(11) 0.8814(3) 0.0284(11) Uani 1 1 d . . .
O142 O 0.6004(4) 0.08836(8) 0.8539(2) 0.0374(9) Uani 1 1 d . B .
C143 C 0.4574(6) 0.10201(14) 0.8625(4) 0.0569(19) Uani 1 1 d . . .
H14D H 0.4108 0.1038 0.8135 0.085 Uiso 1 1 calc R B .
H14E H 0.4662 0.1229 0.8849 0.085 Uiso 1 1 calc R . .
H14F H 0.3982 0.0886 0.895 0.085 Uiso 1 1 calc R . .
C144 C 0.6531(6) 0.06151(14) 0.9682(3) 0.0401(14) Uani 1 1 d . B .
F145 F 0.7789(4) 0.07380(9) 0.98873(18) 0.0484(9) Uani 1 1 d . . .
F146 F 0.5488(4) 0.07878(10) 0.9988(2) 0.0628(11) Uani 1 1 d . . .
F147 F 0.6453(4) 0.03288(9) 1.00141(19) 0.0558(10) Uani 1 1 d . . .
C148 C 0.5227(6) 0.03390(15) 0.8614(4) 0.0455(15) Uani 1 1 d . B .
F149 F 0.4002(4) 0.03695(9) 0.9018(2) 0.0625(11) Uani 1 1 d . . .
F150 F 0.5660(4) 0.00420(8) 0.8703(2) 0.0576(10) Uani 1 1 d . . .
F151 F 0.4840(4) 0.03692(8) 0.7898(2) 0.0593(10) Uani 1 1 d . . .
C161 C 0.6821(9) 0.12333(14) 0.6633(5) 0.088(3) Uani 1 1 d . B .
H16A H 0.7214 0.1256 0.612 0.106 Uiso 1 1 calc R . .
H16B H 0.5791 0.1301 0.6638 0.106 Uiso 1 1 calc R . .
N162 N 0.7687(5) 0.14131(10) 0.7171(3) 0.0411(13) Uani 1 1 d . B .
C163 C 0.7826(5) 0.17468(12) 0.7055(3) 0.0308(12) Uani 1 1 d . . .
C164 C 0.8876(6) 0.18530(11) 0.6545(3) 0.0333(11) Uani 1 1 d . B .
C165 C 0.8943(6) 0.21751(13) 0.6407(3) 0.0363(13) Uani 1 1 d . . .
H165 H 0.9672 0.2253 0.6079 0.044 Uiso 1 1 calc R B .
C166 C 0.7988(5) 0.23865(12) 0.6732(3) 0.0335(13) Uani 1 1 d . B .
C167 C 0.6923(6) 0.22679(13) 0.7201(3) 0.0392(13) Uani 1 1 d . . .
H167 H 0.6245 0.2409 0.7419 0.047 Uiso 1 1 calc R B .
C168 C 0.6810(6) 0.19520(13) 0.7364(3) 0.0386(13) Uani 1 1 d . B .
C169 C 0.9830(8) 0.16339(14) 0.6100(3) 0.0536(18) Uani 1 1 d . . .
H16C H 0.9845 0.1427 0.634 0.08 Uiso 1 1 calc R B .
H16D H 1.0821 0.1718 0.608 0.08 Uiso 1 1 calc R . .
H16E H 0.9445 0.1614 0.5592 0.08 Uiso 1 1 calc R . .
C170 C 0.8036(6) 0.27341(12) 0.6542(4) 0.0477(14) Uani 1 1 d . . .
H17A H 0.9034 0.2812 0.6597 0.072 Uiso 1 1 calc R B .
H17B H 0.7391 0.285 0.688 0.072 Uiso 1 1 calc R . .
H17C H 0.7714 0.2765 0.6025 0.072 Uiso 1 1 calc R . .
C171 C 0.5521(7) 0.18374(18) 0.7817(5) 0.074(2) Uani 1 1 d . . .
H17D H 0.4777 0.1753 0.748 0.111 Uiso 1 1 calc R B .
H17E H 0.5113 0.2013 0.8103 0.111 Uiso 1 1 calc R . .
H17F H 0.584 0.1672 0.8161 0.111 Uiso 1 1 calc R . .

loop_
_atom_site_aniso_label
_atom_site_aniso_U_11
_atom_site_aniso_U_22
_atom_site_aniso_U_33
_atom_site_aniso_U_23
_atom_site_aniso_U_13
_atom_site_aniso_U_12
Ru1 0.02258(17) 0.02319(17) 0.01654(17) 0.00071(16) 0.00183(16) 0.00162(15)
Cl1 0.0358(7) 0.0761(11) 0.0340(8) -0.0177(7) -0.0041(6) -0.0142(8)
Cl2 0.0283(6) 0.0488(8) 0.0264(7) 0.0068(5) -0.0003(5) 0.0105(6)
C1 0.023(2) 0.032(3) 0.018(2) -0.0032(18) -0.0010(19) 0.005(2)
C2 0.021(2) 0.030(3) 0.016(2) -0.0028(18) -0.0026(19) 0.001(2)
C3 0.021(2) 0.028(3) 0.024(3) 0.0018(19) -0.002(2) 0.000(2)
C4 0.025(2) 0.040(3) 0.018(2) 0.004(2) -0.001(2) -0.005(2)
C5 0.021(2) 0.046(3) 0.022(3) -0.003(2) 0.011(2) 0.001(2)
C6 0.036(3) 0.032(3) 0.028(3) -0.004(2) 0.004(2) 0.007(2)
C7 0.024(2) 0.030(3) 0.019(2) 0.0006(18) -0.0005(19) -0.002(2)
O8 0.0397(19) 0.0256(18) 0.0247(18) -0.0007(14) 0.0109(16) 0.0057(16)
C9A 0.053(3) 0.025(2) 0.046(3) -0.0026(17) 0.008(2) 0.0029(19)
C10A 0.053(3) 0.025(2) 0.046(3) -0.0026(17) 0.008(2) 0.0029(19)
C11A 0.053(3) 0.025(2) 0.046(3) -0.0026(17) 0.008(2) 0.0029(19)
C9B 0.053(3) 0.025(2) 0.046(3) -0.0026(17) 0.008(2) 0.0029(19)
C10B 0.053(3) 0.025(2) 0.046(3) -0.0026(17) 0.008(2) 0.0029(19)
C11B 0.053(3) 0.025(2) 0.046(3) -0.0026(17) 0.008(2) 0.0029(19)
C21 0.021(2) 0.026(3) 0.024(2) 0.0007(19) -0.0004(19) 0.001(2)
C31 0.044(3) 0.036(3) 0.033(3) 0.008(2) 0.022(3) 0.011(3)
N32 0.029(2) 0.027(2) 0.021(2) 0.0005(16) 0.0064(18) 0.0033(18)
C33 0.024(2) 0.027(3) 0.022(3) -0.0027(19) 0.003(2) 0.002(2)
C34 0.033(3) 0.019(2) 0.025(3) -0.0050(18) -0.003(2) 0.004(2)
C35 0.029(3) 0.026(3) 0.034(3) -0.007(2) -0.003(2) -0.002(2)
C36 0.033(3) 0.022(2) 0.032(3) -0.005(2) 0.005(2) -0.001(2)
C37 0.034(3) 0.021(3) 0.026(3) 0.0021(19) 0.000(2) 0.003(2)
C38 0.026(2) 0.023(2) 0.021(2) 0.000(2) 0.001(2) 0.0022(19)
C39 0.052(4) 0.030(3) 0.038(3) 0.001(2) -0.019(3) -0.001(3)
C40 0.056(4) 0.036(3) 0.052(4) 0.009(3) -0.003(3) -0.011(3)
C41 0.022(2) 0.027(3) 0.037(3) 0.006(2) -0.006(2) 0.003(2)
O42 0.0262(18) 0.038(2) 0.058(3) 0.0106(19) -0.011(2) -0.0111(16)
C43 0.029(3) 0.064(4) 0.082(5) 0.019(4) -0.016(3) -0.020(3)
C44 0.039(3) 0.047(4) 0.044(4) -0.002(3) -0.017(3) -0.002(3)
F46 0.050(2) 0.070(3) 0.038(2) -0.0114(17) -0.0079(17) 0.0077(19)
F45 0.054(2) 0.082(3) 0.051(2) -0.0041(19) -0.0204(19) -0.021(2)
F47 0.082(3) 0.056(2) 0.041(2) 0.0150(16) -0.020(2) -0.002(2)
C48 0.031(3) 0.050(4) 0.052(4) 0.011(3) 0.000(3) 0.012(3)
F49 0.0297(18) 0.071(3) 0.086(3) 0.011(2) -0.0142(19) 0.0138(18)
F50 0.044(2) 0.043(2) 0.079(3) 0.0075(18) 0.0027(18) 0.0159(16)
F51 0.044(2) 0.077(3) 0.059(2) 0.0081(19) 0.0159(19) 0.0216(19)
C61 0.087(5) 0.035(3) 0.067(5) 0.013(3) 0.051(4) 0.016(3)
N62 0.045(3) 0.029(2) 0.038(3) 0.0106(19) 0.024(2) 0.004(2)
C63 0.037(3) 0.025(3) 0.028(3) 0.006(2) 0.014(2) 0.006(2)
C64 0.038(3) 0.032(3) 0.020(2) 0.000(2) 0.010(3) -0.004(2)
C65 0.032(3) 0.036(3) 0.030(3) 0.007(2) -0.002(2) 0.001(2)
C66 0.036(3) 0.032(3) 0.032(3) 0.004(2) 0.004(2) 0.004(2)
C67 0.028(3) 0.037(3) 0.038(3) 0.007(2) -0.002(2) -0.006(2)
C68 0.027(3) 0.042(3) 0.035(3) 0.010(2) 0.001(2) -0.003(3)
C69 0.070(4) 0.048(4) 0.021(3) -0.001(2) 0.011(3) -0.019(3)
C70 0.040(3) 0.032(3) 0.048(4) 0.007(2) 0.003(3) 0.004(3)
C71 0.038(3) 0.067(5) 0.072(5) 0.037(4) -0.001(3) 0.000(3)
Ru2 0.01941(16) 0.02615(18) 0.01792(17) -0.00040(16) -0.00184(16) -0.00282(15)
Cl11 0.0327(7) 0.0809(12) 0.0466(9) -0.0291(8) 0.0048(7) 0.0060(8)
Cl12 0.0272(6) 0.0530(8) 0.0228(6) 0.0046(5) 0.0015(5) -0.0120(6)
C101 0.021(2) 0.029(3) 0.020(2) 0.0009(18) -0.0005(19) -0.009(2)
C102 0.019(2) 0.035(3) 0.017(2) 0.0013(19) 0.0021(18) -0.005(2)
C103 0.019(2) 0.038(3) 0.027(3) 0.004(2) 0.001(2) 0.003(2)
C104 0.022(2) 0.047(3) 0.025(3) 0.008(2) 0.000(2) 0.006(2)
C105 0.020(2) 0.053(3) 0.022(3) -0.006(2) -0.006(2) 0.004(2)
C106 0.013(2) 0.044(3) 0.030(3) -0.013(2) -0.004(2) 0.001(2)
C107 0.016(2) 0.032(3) 0.023(3) -0.0033(18) 0.0000(18) -0.002(2)
O108 0.0358(19) 0.0226(18) 0.0296(19) -0.0037(14) -0.0098(16) -0.0053(15)
C109 0.050(3) 0.034(2) 0.044(3) -0.0052(18) -0.002(2) -0.009(2)
C110 0.050(3) 0.034(2) 0.044(3) -0.0052(18) -0.002(2) -0.009(2)
C111 0.050(3) 0.034(2) 0.044(3) -0.0052(18) -0.002(2) -0.009(2)
C209 0.050(3) 0.034(2) 0.044(3) -0.0052(18) -0.002(2) -0.009(2)
C210 0.050(3) 0.034(2) 0.044(3) -0.0052(18) -0.002(2) -0.009(2)
C211 0.050(3) 0.034(2) 0.044(3) -0.0052(18) -0.002(2) -0.009(2)
C121 0.023(2) 0.031(3) 0.021(2) 0.0018(19) -0.003(2) 0.000(2)
C131 0.046(3) 0.032(3) 0.033(3) 0.005(2) -0.022(3) -0.007(3)
N132 0.030(2) 0.025(2) 0.021(2) 0.0026(15) -0.0098(18) -0.0038(18)
C133 0.028(2) 0.023(2) 0.024(3) -0.0011(18) -0.007(2) -0.005(2)
C134 0.030(3) 0.028(3) 0.019(2) -0.0083(18) 0.006(2) -0.004(2)
C135 0.035(3) 0.028(3) 0.032(3) -0.008(2) 0.002(2) 0.005(2)
C136 0.042(3) 0.026(2) 0.030(3) -0.001(2) -0.001(2) 0.003(2)
C137 0.036(3) 0.022(3) 0.033(3) -0.002(2) 0.001(2) -0.007(2)
C138 0.024(2) 0.022(2) 0.022(2) -0.004(2) -0.002(2) -0.0032(18)
C139 0.038(3) 0.043(3) 0.035(3) 0.002(2) 0.010(3) -0.005(3)
C140 0.069(5) 0.041(4) 0.055(4) 0.004(3) 0.005(3) 0.023(3)
C141 0.024(2) 0.030(3) 0.031(3) 0.003(2) -0.001(2) 0.002(2)
O142 0.0252(17) 0.036(2) 0.051(3) 0.0061(18) 0.0031(18) 0.0061(15)
C143 0.024(3) 0.056(4) 0.091(6) 0.018(3) 0.014(3) 0.012(3)
C144 0.031(3) 0.057(4) 0.032(3) -0.003(3) 0.006(2) 0.001(3)
F145 0.0409(19) 0.074(3) 0.0303(19) -0.0131(16) -0.0006(15) -0.0024(18)
F146 0.048(2) 0.092(3) 0.048(2) -0.009(2) 0.0201(19) 0.023(2)
F147 0.050(2) 0.075(3) 0.043(2) 0.0229(18) 0.0110(18) 0.0008(19)
C148 0.031(3) 0.054(4) 0.051(4) 0.004(3) 0.003(3) -0.011(3)
F149 0.0291(18) 0.071(3) 0.087(3) 0.010(2) 0.0072(18) -0.0137(18)
F150 0.051(2) 0.036(2) 0.086(3) 0.0074(17) -0.0034(19) -0.0184(17)
F151 0.054(2) 0.066(2) 0.058(2) -0.0022(18) -0.0190(19) -0.022(2)
C161 0.124(7) 0.032(3) 0.108(6) 0.016(4) -0.097(6) -0.027(4)
N162 0.046(3) 0.025(2) 0.052(3) 0.006(2) -0.034(3) -0.009(2)
C163 0.030(3) 0.026(3) 0.036(3) 0.006(2) -0.018(2) -0.004(2)
C164 0.042(3) 0.030(3) 0.028(3) -0.001(2) -0.019(3) 0.003(2)
C165 0.033(3) 0.042(3) 0.034(3) 0.012(2) -0.003(2) -0.001(2)
C166 0.033(3) 0.029(3) 0.039(4) 0.006(2) -0.007(2) -0.007(2)
C167 0.032(3) 0.040(3) 0.046(4) 0.001(2) -0.001(3) 0.006(3)
C168 0.023(2) 0.040(3) 0.052(4) 0.016(3) -0.008(3) 0.001(2)
C169 0.085(5) 0.048(4) 0.028(3) -0.003(3) -0.012(3) 0.032(4)
C170 0.041(3) 0.034(3) 0.068(4) 0.010(3) -0.006(3) -0.003(3)
C171 0.037(4) 0.084(5) 0.101(6) 0.054(5) 0.017(4) 0.000(4)

loop_
_atom_type_symbol
_atom_type_description
_atom_type_scat_dispersion_real
_atom_type_scat_dispersion_imag
_atom_type_scat_source
C C 0.0033 0.0016 'International Tables Vol C Tables 4.2.6.8 and 6.1.1.4'
H H 0 0 'International Tables Vol C Tables 4.2.6.8 and 6.1.1.4'
N N 0.0061 0.0033 'International Tables Vol C Tables 4.2.6.8 and 6.1.1.4'
O O 0.0106 0.006 'International Tables Vol C Tables 4.2.6.8 and 6.1.1.4'
F F 0.0171 0.0103 'International Tables Vol C Tables 4.2.6.8 and 6.1.1.4'
Cl Cl 0.1484 0.1585 'International Tables Vol C Tables 4.2.6.8 and 6.1.1.4'
Ru Ru -1.2594 0.8363 'International Tables Vol C Tables 4.2.6.8 and 6.1.1.4'

loop_
_geom_angle_atom_site_label_1
_geom_angle_atom_site_label_2
_geom_angle_atom_site_label_3
_geom_angle
C1 Ru1 C21 101.2(2)
C1 Ru1 O8 78.91(17)
C21 Ru1 O8 177.96(16)
C1 Ru1 Cl1 98.92(15)
C21 Ru1 Cl1 91.86(14)
O8 Ru1 Cl1 86.12(10)
C1 Ru1 Cl2 100.30(15)
C21 Ru1 Cl2 97.02(13)
O8 Ru1 Cl2 84.96(9)
Cl1 Ru1 Cl2 156.80(6)
C2 C1 Ru1 119.5(4)
C2 C1 H1 120.2
Ru1 C1 H1 120.2
C3 C2 C7 118.1(4)
C3 C2 C1 123.3(4)
C7 C2 C1 118.6(4)
C4 C3 C2 120.7(4)
C4 C3 H3 119.7
C2 C3 H3 119.7
C3 C4 C5 120.0(5)
C3 C4 H4 120
C5 C4 H4 120
C4 C5 C6 121.4(5)
C4 C5 H5 119.3
C6 C5 H5 119.3
C5 C6 C7 119.0(5)
C5 C6 H6 120.5
C7 C6 H6 120.5
O8 C7 C6 126.4(4)
O8 C7 C2 112.7(4)
C6 C7 C2 120.9(4)
C7 O8 C9A 119.9(4)
C7 O8 Ru1 110.2(3)
C9A O8 Ru1 129.6(3)
O8 C9A C11A 108.9(6)
O8 C9A C10A 106.9(5)
C11A C9A C10A 115.7(7)
O8 C9A H9A 108.4
C11A C9A H9A 108.4
C10A C9A H9A 108.4
C9A C10A H10A 109.5
C9A C10A H10B 109.5
H10A C10A H10B 109.5
C9A C10A H10C 109.5
H10A C10A H10C 109.5
H10B C10A H10C 109.5
C9A C11A H11A 109.5
C9A C11A H11B 109.5
H11A C11A H11B 109.5
C9A C11A H11C 109.5
H11A C11A H11C 109.5
H11B C11A H11C 109.5
H10D C10B H10E 109.5
H10D C10B H10F 109.5
H10E C10B H10F 109.5
H11D C11B H11E 109.5
H11D C11B H11F 109.5
H11E C11B H11F 109.5
N62 C21 N32 106.4(4)
N62 C21 Ru1 120.0(3)
N32 C21 Ru1 133.5(3)
N32 C31 C61 102.9(4)
N32 C31 H31A 111.2
C61 C31 H31A 111.2
N32 C31 H31B 111.2
C61 C31 H31B 111.2
H31A C31 H31B 109.1
C21 N32 C33 127.5(4)
C21 N32 C31 113.1(4)
C33 N32 C31 119.4(4)
C38 C33 C34 119.9(4)
C38 C33 N32 124.2(4)
C34 C33 N32 115.8(4)
C35 C34 C33 119.1(4)
C35 C34 C39 119.8(5)
C33 C34 C39 121.0(5)
C34 C35 C36 122.1(5)
C34 C35 H35 118.9
C36 C35 H35 118.9
C37 C36 C35 118.2(5)
C37 C36 C40 121.3(5)
C35 C36 C40 120.5(5)
C36 C37 C38 122.4(5)
C36 C37 H37 118.8
C38 C37 H37 118.8
C37 C38 C33 118.0(4)
C37 C38 C41 116.7(4)
C33 C38 C41 125.2(4)
C34 C39 H39A 109.5
C34 C39 H39B 109.5
H39A C39 H39B 109.5
C34 C39 H39C 109.5
H39A C39 H39C 109.5
H39B C39 H39C 109.5
C36 C40 H40A 109.5
C36 C40 H40B 109.5
H40A C40 H40B 109.5
C36 C40 H40C 109.5
H40A C40 H40C 109.5
H40B C40 H40C 109.5
O42 C41 C38 108.5(4)
O42 C41 C44 109.1(4)
C38 C41 C44 110.3(4)
O42 C41 C48 110.6(4)
C38 C41 C48 108.7(4)
C44 C41 C48 109.7(4)
C41 O42 C43 124.6(4)
O42 C43 H43A 109.5
O42 C43 H43B 109.5
H43A C43 H43B 109.5
O42 C43 H43C 109.5
H43A C43 H43C 109.5
H43B C43 H43C 109.5
F46 C44 F45 106.9(5)
F46 C44 F47 107.4(5)
F45 C44 F47 105.6(4)
F46 C44 C41 111.1(4)
F45 C44 C41 112.4(5)
F47 C44 C41 113.0(5)
F50 C48 F51 107.3(5)
F50 C48 F49 106.6(4)
F51 C48 F49 106.7(5)
F50 C48 C41 114.0(5)
F51 C48 C41 110.1(4)
F49 C48 C41 111.7(5)
N62 C61 C31 103.0(4)
N62 C61 H61A 111.2
C31 C61 H61A 111.2
N62 C61 H61B 111.2
C31 C61 H61B 111.2
H61A C61 H61B 109.1
C21 N62 C63 128.1(4)
C21 N62 C61 114.2(4)
C63 N62 C61 117.5(4)
C68 C63 C64 120.9(4)
C68 C63 N62 120.1(5)
C64 C63 N62 118.1(5)
C65 C64 C63 118.2(5)
C65 C64 C69 119.7(5)
C63 C64 C69 121.8(5)
C64 C65 C66 122.4(5)
C64 C65 H65 118.8
C66 C65 H65 118.8
C65 C66 C67 117.7(5)
C65 C66 C70 121.3(5)
C67 C66 C70 120.9(5)
C68 C67 C66 121.8(5)
C68 C67 H67 119.1
C66 C67 H67 119.1
C63 C68 C67 118.7(5)
C63 C68 C71 122.8(5)
C67 C68 C71 118.5(5)
C64 C69 H69A 109.5
C64 C69 H69B 109.5
H69A C69 H69B 109.5
C64 C69 H69C 109.5
H69A C69 H69C 109.5
H69B C69 H69C 109.5
C66 C70 H70A 109.5
C66 C70 H70B 109.5
H70A C70 H70B 109.5
C66 C70 H70C 109.5
H70A C70 H70C 109.5
H70B C70 H70C 109.5
C68 C71 H71A 109.5
C68 C71 H71B 109.5
H71A C71 H71B 109.5
C68 C71 H71C 109.5
H71A C71 H71C 109.5
H71B C71 H71C 109.5
C101 Ru2 C121 101.29(19)
C101 Ru2 O108 78.98(16)
C121 Ru2 O108 179.25(17)
C101 Ru2 Cl11 99.11(15)
C121 Ru2 Cl11 92.68(14)
O108 Ru2 Cl11 86.59(10)
C101 Ru2 Cl12 100.20(15)
C121 Ru2 Cl12 96.02(14)
O108 Ru2 Cl12 84.61(10)
Cl11 Ru2 Cl12 156.79(6)
C102 C101 Ru2 119.6(3)
C102 C101 H101 120.2
Ru2 C101 H101 120.2
C103 C102 C107 118.7(4)
C103 C102 C101 123.0(5)
C107 C102 C101 118.3(4)
C102 C103 C104 120.7(5)
C102 C103 H103 119.6
C104 C103 H103 119.6
C105 C104 C103 119.5(5)
C105 C104 H104 120.3
C103 C104 H104 120.3
C104 C105 C106 121.4(5)
C104 C105 H105 119.3
C106 C105 H105 119.3
C105 C106 C107 119.0(5)
C105 C106 H106 120.5
C107 C106 H106 120.5
O108 C107 C106 125.8(4)
O108 C107 C102 113.4(4)
C106 C107 C102 120.7(4)
C107 O108 C109 119.8(4)
C107 O108 Ru2 109.6(3)
C109 O108 Ru2 130.1(3)
O108 C109 C110 109.7(6)
O108 C109 C111 106.3(5)
C110 C109 C111 113.4(7)
O108 C109 H109 109.1
C110 C109 H109 109.1
C111 C109 H109 109.1
C109 C110 H11G 109.5
C109 C110 H11H 109.5
H11G C110 H11H 109.5
C109 C110 H11I 109.5
H11G C110 H11I 109.5
H11H C110 H11I 109.5
C109 C111 H11J 109.5
C109 C111 H11K 109.5
H11J C111 H11K 109.5
C109 C111 H11L 109.5
H11J C111 H11L 109.5
H11K C111 H11L 109.5
H21A C210 H21B 109.5
H21A C210 H21C 109.5
H21B C210 H21C 109.5
H21D C211 H21E 109.5
H21D C211 H21F 109.5
H21E C211 H21F 109.5
N132 C121 N162 106.4(4)
N132 C121 Ru2 133.2(3)
N162 C121 Ru2 120.4(3)
N132 C131 C161 103.1(4)
N132 C131 H13A 111.1
C161 C131 H13A 111.1
N132 C131 H13B 111.1
C161 C131 H13B 111.1
H13A C131 H13B 109.1
C121 N132 C133 127.1(4)
C121 N132 C131 113.7(4)
C133 N132 C131 119.2(4)
C138 C133 C134 120.4(4)
C138 C133 N132 125.1(4)
C134 C133 N132 114.5(4)
C135 C134 C133 119.3(5)
C135 C134 C139 119.1(5)
C133 C134 C139 121.6(5)
C134 C135 C136 121.9(5)
C134 C135 H135 119.1
C136 C135 H135 119.1
C135 C136 C137 117.4(5)
C135 C136 C140 122.1(5)
C137 C136 C140 120.4(5)
C136 C137 C138 122.8(5)
C136 C137 H137 118.6
C138 C137 H137 118.6
C133 C138 C137 118.0(4)
C133 C138 C141 125.5(4)
C137 C138 C141 116.4(4)
C134 C139 H13C 109.5
C134 C139 H13D 109.5
H13C C139 H13D 109.5
C134 C139 H13E 109.5
H13C C139 H13E 109.5
H13D C139 H13E 109.5
C136 C140 H14A 109.5
C136 C140 H14B 109.5
H14A C140 H14B 109.5
C136 C140 H14C 109.5
H14A C140 H14C 109.5
H14B C140 H14C 109.5
O142 C141 C148 111.9(4)
O142 C141 C138 107.6(4)
C148 C141 C138 109.3(4)
O142 C141 C144 107.8(4)
C148 C141 C144 110.2(4)
C138 C141 C144 109.9(4)
C141 O142 C143 123.2(4)
O142 C143 H14D 109.5
O142 C143 H14E 109.5
H14D C143 H14E 109.5
O142 C143 H14F 109.5
H14D C143 H14F 109.5
H14E C143 H14F 109.5
F145 C144 F146 107.3(5)
F145 C144 F147 106.2(5)
F146 C144 F147 106.2(5)
F145 C144 C141 112.8(4)
F146 C144 C141 112.6(5)
F147 C144 C141 111.3(5)
F150 C148 F151 106.5(5)
F150 C148 F149 106.1(5)
F151 C148 F149 106.4(5)
F150 C148 C141 114.9(5)
F151 C148 C141 109.9(5)
F149 C148 C141 112.5(5)
N162 C161 C131 103.0(5)
N162 C161 H16A 111.2
C131 C161 H16A 111.2
N162 C161 H16B 111.2
C131 C161 H16B 111.2
H16A C161 H16B 109.1
C121 N162 C163 128.1(4)
C121 N162 C161 113.5(4)
C163 N162 C161 117.9(4)
C168 C163 C164 121.1(5)
C168 C163 N162 120.1(5)
C164 C163 N162 118.2(5)
C165 C164 C163 117.5(5)
C165 C164 C169 119.3(6)
C163 C164 C169 123.0(5)
C166 C165 C164 122.4(5)
C166 C165 H165 118.8
C164 C165 H165 118.8
C167 C166 C165 117.7(5)
C167 C166 C170 120.8(5)
C165 C166 C170 121.3(5)
C168 C167 C166 122.5(5)
C168 C167 H167 118.8
C166 C167 H167 118.8
C167 C168 C163 118.5(5)
C167 C168 C171 119.1(5)
C163 C168 C171 122.3(5)
C164 C169 H16C 109.5
C164 C169 H16D 109.5
H16C C169 H16D 109.5
C164 C169 H16E 109.5
H16C C169 H16E 109.5
H16D C169 H16E 109.5
C166 C170 H17A 109.5
C166 C170 H17B 109.5
H17A C170 H17B 109.5
C166 C170 H17C 109.5
H17A C170 H17C 109.5
H17B C170 H17C 109.5
C168 C171 H17D 109.5
C168 C171 H17E 109.5
H17D C171 H17E 109.5
C168 C171 H17F 109.5
H17D C171 H17F 109.5
H17E C171 H17F 109.5

loop_
_geom_bond_atom_site_label_1
_geom_bond_atom_site_label_2
_geom_bond_distance
Ru1 C1 1.825(5)
Ru1 C21 1.975(5)
Ru1 O8 2.272(3)
Ru1 Cl1 2.3116(14)
Ru1 Cl2 2.3393(13)
C1 C2 1.436(6)
C1 H1 0.95
C2 C3 1.410(6)
C2 C7 1.411(6)
C3 C4 1.377(7)
C3 H3 0.95
C4 C5 1.381(7)
C4 H4 0.95
C5 C6 1.383(7)
C5 H5 0.95
C6 C7 1.392(7)
C6 H6 0.95
C7 O8 1.370(5)
O8 C9A 1.462(6)
C9A C11A 1.482(13)
C9A C10A 1.546(12)
C9A H9A 1
C10A H10A 0.98
C10A H10B 0.98
C10A H10C 0.98
C11A H11A 0.98
C11A H11B 0.98
C11A H11C 0.98
C10B H10D 0.98
C10B H10E 0.98
C10B H10F 0.98
C11B H11D 0.98
C11B H11E 0.98
C11B H11F 0.98
C21 N62 1.360(6)
C21 N32 1.362(6)
C31 N32 1.491(6)
C31 C61 1.512(7)
C31 H31A 0.99
C31 H31B 0.99
N32 C33 1.416(6)
C33 C38 1.407(7)
C33 C34 1.408(7)
C34 C35 1.383(7)
C34 C39 1.505(7)
C35 C36 1.384(7)
C35 H35 0.95
C36 C37 1.381(7)
C36 C40 1.524(7)
C37 C38 1.401(6)
C37 H37 0.95
C38 C41 1.543(6)
C39 H39A 0.98
C39 H39B 0.98
C39 H39C 0.98
C40 H40A 0.98
C40 H40B 0.98
C40 H40C 0.98
C41 O42 1.391(6)
C41 C44 1.557(8)
C41 C48 1.571(7)
O42 C43 1.443(6)
C43 H43A 0.98
C43 H43B 0.98
C43 H43C 0.98
C44 F46 1.324(7)
C44 F45 1.329(6)
C44 F47 1.347(6)
C48 F50 1.327(7)
C48 F51 1.329(7)
C48 F49 1.347(6)
C61 N62 1.469(7)
C61 H61A 0.99
C61 H61B 0.99
N62 C63 1.441(6)
C63 C68 1.390(7)
C63 C64 1.404(7)
C64 C65 1.389(7)
C64 C69 1.507(7)
C65 C66 1.393(7)
C65 H65 0.95
C66 C67 1.396(7)
C66 C70 1.502(7)
C67 C68 1.394(7)
C67 H67 0.95
C68 C71 1.515(8)
C69 H69A 0.98
C69 H69B 0.98
C69 H69C 0.98
C70 H70A 0.98
C70 H70B 0.98
C70 H70C 0.98
C71 H71A 0.98
C71 H71B 0.98
C71 H71C 0.98
Ru2 C101 1.826(5)
Ru2 C121 1.981(5)
Ru2 O108 2.284(3)
Ru2 Cl11 2.3151(15)
Ru2 Cl12 2.3364(13)
C101 C102 1.447(6)
C101 H101 0.95
C102 C103 1.386(7)
C102 C107 1.406(6)
C103 C104 1.398(7)
C103 H103 0.95
C104 C105 1.375(7)
C104 H104 0.95
C105 C106 1.383(7)
C105 H105 0.95
C106 C107 1.395(6)
C106 H106 0.95
C107 O108 1.375(5)
O108 C109 1.471(6)
C109 C110 1.477(12)
C109 C111 1.599(13)
C109 H109 1
C110 H11G 0.98
C110 H11H 0.98
C110 H11I 0.98
C111 H11J 0.98
C111 H11K 0.98
C111 H11L 0.98
C210 H21A 0.98
C210 H21B 0.98
C210 H21C 0.98
C211 H21D 0.98
C211 H21E 0.98
C211 H21F 0.98
C121 N132 1.351(6)
C121 N162 1.360(6)
C131 N132 1.466(6)
C131 C161 1.504(7)
C131 H13A 0.99
C131 H13B 0.99
N132 C133 1.439(6)
C133 C138 1.387(7)
C133 C134 1.416(7)
C134 C135 1.383(7)
C134 C139 1.507(7)
C135 C136 1.391(7)
C135 H135 0.95
C136 C137 1.393(7)
C136 C140 1.492(7)
C137 C138 1.404(7)
C137 H137 0.95
C138 C141 1.559(7)
C139 H13C 0.98
C139 H13D 0.98
C139 H13E 0.98
C140 H14A 0.98
C140 H14B 0.98
C140 H14C 0.98
C141 O142 1.393(6)
C141 C148 1.536(7)
C141 C144 1.566(7)
O142 C143 1.444(6)
C143 H14D 0.98
C143 H14E 0.98
C143 H14F 0.98
C144 F145 1.321(6)
C144 F146 1.326(6)
C144 F147 1.357(7)
C148 F150 1.334(7)
C148 F151 1.337(7)
C148 F149 1.343(7)
C161 N162 1.466(7)
C161 H16A 0.99
C161 H16B 0.99
N162 C163 1.441(6)
C163 C168 1.392(8)
C163 C164 1.403(8)
C164 C165 1.394(7)
C164 C169 1.507(8)
C165 C166 1.385(7)
C165 H165 0.95
C166 C167 1.384(7)
C166 C170 1.519(7)
C167 C168 1.379(7)
C167 H167 0.95
C168 C171 1.515(8)
C169 H16C 0.98
C169 H16D 0.98
C169 H16E 0.98
C170 H17A 0.98
C170 H17B 0.98
C170 H17C 0.98
C171 H17D 0.98
C171 H17E 0.98
C171 H17F 0.98

loop_
_geom_torsion_atom_site_label_1
_geom_torsion_atom_site_label_2
_geom_torsion_atom_site_label_3
_geom_torsion_atom_site_label_4
_geom_torsion
C21 Ru1 C1 C2 176.6(4)
O8 Ru1 C1 C2 -1.4(3)
Cl1 Ru1 C1 C2 82.9(4)
Cl2 Ru1 C1 C2 -84.1(4)
Ru1 C1 C2 C3 -179.4(4)
Ru1 C1 C2 C7 2.3(6)
C7 C2 C3 C4 0.3(7)
C1 C2 C3 C4 -178.0(4)
C2 C3 C4 C5 0.9(7)
C3 C4 C5 C6 -2.0(7)
C4 C5 C6 C7 1.7(8)
C5 C6 C7 O8 179.2(5)
C5 C6 C7 C2 -0.4(7)
C3 C2 C7 O8 179.8(4)
C1 C2 C7 O8 -1.8(6)
C3 C2 C7 C6 -0.5(7)
C1 C2 C7 C6 177.9(4)
C6 C7 O8 C9A 6.8(7)
C2 C7 O8 C9A -173.5(4)
C6 C7 O8 Ru1 -179.0(4)
C2 C7 O8 Ru1 0.6(5)
C1 Ru1 O8 C7 0.4(3)
Cl1 Ru1 O8 C7 -99.5(3)
Cl2 Ru1 O8 C7 101.9(3)
C1 Ru1 O8 C9A 173.8(4)
Cl1 Ru1 O8 C9A 74.0(4)
Cl2 Ru1 O8 C9A -84.6(4)
C7 O8 C9A C11A 75.4(7)
Ru1 O8 C9A C11A -97.5(6)
C7 O8 C9A C10A -159.0(6)
Ru1 O8 C9A C10A 28.1(8)
C1 Ru1 C21 N62 -175.3(4)
Cl1 Ru1 C21 N62 -75.9(4)
Cl2 Ru1 C21 N62 82.7(4)
C1 Ru1 C21 N32 2.9(5)
Cl1 Ru1 C21 N32 102.4(4)
Cl2 Ru1 C21 N32 -99.1(4)
N62 C21 N32 C33 -177.2(5)
Ru1 C21 N32 C33 4.4(7)
N62 C21 N32 C31 -0.3(6)
Ru1 C21 N32 C31 -178.7(4)
C61 C31 N32 C21 3.9(6)
C61 C31 N32 C33 -178.9(5)
C21 N32 C33 C38 -99.1(6)
C31 N32 C33 C38 84.2(6)
C21 N32 C33 C34 82.4(6)
C31 N32 C33 C34 -94.3(5)
C38 C33 C34 C35 5.2(7)
N32 C33 C34 C35 -176.2(4)
C38 C33 C34 C39 -178.1(5)
N32 C33 C34 C39 0.5(7)
C33 C34 C35 C36 -2.4(7)
C39 C34 C35 C36 -179.2(5)
C34 C35 C36 C37 -1.1(7)
C34 C35 C36 C40 178.2(5)
C35 C36 C37 C38 2.0(7)
C40 C36 C37 C38 -177.3(5)
C36 C37 C38 C33 0.8(7)
C36 C37 C38 C41 177.6(4)
C34 C33 C38 C37 -4.4(7)
N32 C33 C38 C37 177.1(4)
C34 C33 C38 C41 179.1(4)
N32 C33 C38 C41 0.6(7)
C37 C38 C41 O42 -169.0(4)
C33 C38 C41 O42 7.6(7)
C37 C38 C41 C44 -49.6(6)
C33 C38 C41 C44 127.0(5)
C37 C38 C41 C48 70.7(6)
C33 C38 C41 C48 -112.7(5)
C38 C41 O42 C43 -167.9(5)
C44 C41 O42 C43 71.9(7)
C48 C41 O42 C43 -48.9(7)
O42 C41 C44 F46 77.1(5)
C38 C41 C44 F46 -42.0(6)
C48 C41 C44 F46 -161.6(5)
O42 C41 C44 F45 -42.7(6)
C38 C41 C44 F45 -161.8(4)
C48 C41 C44 F45 78.6(6)
O42 C41 C44 F47 -162.2(4)
C38 C41 C44 F47 78.8(5)
C48 C41 C44 F47 -40.9(6)
O42 C41 C48 F50 -167.1(5)
C38 C41 C48 F50 -48.1(6)
C44 C41 C48 F50 72.5(6)
O42 C41 C48 F51 -46.4(6)
C38 C41 C48 F51 72.6(6)
C44 C41 C48 F51 -166.8(5)
O42 C41 C48 F49 71.9(6)
C38 C41 C48 F49 -169.1(4)
C44 C41 C48 F49 -48.5(6)
N32 C31 C61 N62 -5.5(6)
N32 C21 N62 C63 170.7(5)
Ru1 C21 N62 C63 -10.6(8)
N32 C21 N62 C61 -3.8(7)
Ru1 C21 N62 C61 174.9(4)
C31 C61 N62 C21 6.1(7)
C31 C61 N62 C63 -169.0(5)
C21 N62 C63 C68 103.8(7)
C61 N62 C63 C68 -81.9(7)
C21 N62 C63 C64 -86.9(7)
C61 N62 C63 C64 87.5(7)
C68 C63 C64 C65 -5.9(7)
N62 C63 C64 C65 -175.2(4)
C68 C63 C64 C69 168.5(5)
N62 C63 C64 C69 -0.7(7)
C63 C64 C65 C66 1.7(8)
C69 C64 C65 C66 -172.9(5)
C64 C65 C66 C67 1.6(8)
C64 C65 C66 C70 177.4(5)
C65 C66 C67 C68 -0.7(8)
C70 C66 C67 C68 -176.6(5)
C64 C63 C68 C67 6.8(8)
N62 C63 C68 C67 175.8(5)
C64 C63 C68 C71 -171.2(5)
N62 C63 C68 C71 -2.2(8)
C66 C67 C68 C63 -3.4(8)
C66 C67 C68 C71 174.7(5)
C121 Ru2 C101 C102 -176.4(4)
O108 Ru2 C101 C102 2.9(3)
Cl11 Ru2 C101 C102 -81.8(4)
Cl12 Ru2 C101 C102 85.3(4)
Ru2 C101 C102 C103 178.4(4)
Ru2 C101 C102 C107 -3.7(6)
C107 C102 C103 C104 0.1(7)
C101 C102 C103 C104 178.0(4)
C102 C103 C104 C105 -0.9(7)
C103 C104 C105 C106 0.6(7)
C104 C105 C106 C107 0.6(7)
C105 C106 C107 O108 -179.8(4)
C105 C106 C107 C102 -1.4(7)
C103 C102 C107 O108 179.6(4)
C101 C102 C107 O108 1.7(6)
C103 C102 C107 C106 1.1(7)
C101 C102 C107 C106 -176.9(4)
C106 C107 O108 C109 -8.3(7)
C102 C107 O108 C109 173.3(4)
C106 C107 O108 Ru2 179.0(4)
C102 C107 O108 Ru2 0.6(5)
C101 Ru2 O108 C107 -1.9(3)
Cl11 Ru2 O108 C107 98.0(3)
Cl12 Ru2 O108 C107 -103.5(3)
C101 Ru2 O108 C109 -173.7(4)
Cl11 Ru2 O108 C109 -73.7(4)
Cl12 Ru2 O108 C109 84.8(4)
C107 O108 C109 C110 -78.0(7)
Ru2 O108 C109 C110 93.0(7)
C107 O108 C109 C111 159.0(6)
Ru2 O108 C109 C111 -30.0(7)
C101 Ru2 C121 N132 -0.5(5)
Cl11 Ru2 C121 N132 -100.4(5)
Cl12 Ru2 C121 N132 101.2(5)
C101 Ru2 C121 N162 176.9(4)
Cl11 Ru2 C121 N162 77.1(4)
Cl12 Ru2 C121 N162 -81.4(4)
N162 C121 N132 C133 177.0(5)
Ru2 C121 N132 C133 -5.3(8)
N162 C121 N132 C131 -0.8(6)
Ru2 C121 N132 C131 176.9(4)
C161 C131 N132 C121 4.1(7)
C161 C131 N132 C133 -173.8(5)
C121 N132 C133 C138 97.2(6)
C131 N132 C133 C138 -85.2(6)
C121 N132 C133 C134 -83.5(6)
C131 N132 C133 C134 94.1(5)
C138 C133 C134 C135 -4.3(7)
N132 C133 C134 C135 176.4(4)
C138 C133 C134 C139 177.4(4)
N132 C133 C134 C139 -1.9(6)
C133 C134 C135 C136 0.1(7)
C139 C134 C135 C136 178.4(5)
C134 C135 C136 C137 3.4(7)
C134 C135 C136 C140 -176.2(5)
C135 C136 C137 C138 -3.0(7)
C140 C136 C137 C138 176.6(5)
C134 C133 C138 C137 4.7(7)
N132 C133 C138 C137 -176.1(4)
C134 C133 C138 C141 -177.7(4)
N132 C133 C138 C141 1.6(7)
C136 C137 C138 C133 -1.0(7)
C136 C137 C138 C141 -178.9(4)
C133 C138 C141 O142 -10.5(6)
C137 C138 C141 O142 167.2(4)
C133 C138 C141 C148 111.3(5)
C137 C138 C141 C148 -71.1(5)
C133 C138 C141 C144 -127.7(5)
C137 C138 C141 C144 50.0(6)
C148 C141 O142 C143 47.3(7)
C138 C141 O142 C143 167.4(5)
C144 C141 O142 C143 -74.1(6)
O142 C141 C144 F145 -79.2(5)
C148 C141 C144 F145 158.4(5)
C138 C141 C144 F145 37.9(6)
O142 C141 C144 F146 42.4(6)
C148 C141 C144 F146 -80.0(6)
C138 C141 C144 F146 159.5(4)
O142 C141 C144 F147 161.5(4)
C148 C141 C144 F147 39.1(6)
C138 C141 C144 F147 -81.4(5)
O142 C141 C148 F150 165.1(5)
C138 C141 C148 F150 45.9(6)
C144 C141 C148 F150 -74.9(6)
O142 C141 C148 F151 45.0(6)
C138 C141 C148 F151 -74.1(6)
C144 C141 C148 F151 165.0(5)
O142 C141 C148 F149 -73.4(6)
C138 C141 C148 F149 167.5(4)
C144 C141 C148 F149 46.6(6)
N132 C131 C161 N162 -5.4(7)
N132 C121 N162 C163 -174.3(5)
Ru2 C121 N162 C163 7.7(8)
N132 C121 N162 C161 -3.2(7)
Ru2 C121 N162 C161 178.8(5)
C131 C161 N162 C121 5.6(8)
C131 C161 N162 C163 177.7(5)
C121 N162 C163 C168 -100.0(7)
C161 N162 C163 C168 89.2(7)
C121 N162 C163 C164 88.7(7)
C161 N162 C163 C164 -82.1(7)
C168 C163 C164 C165 5.3(7)
N162 C163 C164 C165 176.5(4)
C168 C163 C164 C169 -169.5(5)
N162 C163 C164 C169 1.7(7)
C163 C164 C165 C166 -2.5(8)
C169 C164 C165 C166 172.6(5)
C164 C165 C166 C167 -0.8(8)
C164 C165 C166 C170 -176.8(5)
C165 C166 C167 C168 1.5(8)
C170 C166 C167 C168 177.5(5)
C166 C167 C168 C163 1.3(8)
C166 C167 C168 C171 -173.7(6)
C164 C163 C168 C167 -4.8(8)
N162 C163 C168 C167 -175.8(5)
C164 C163 C168 C171 170.0(5)
N162 C163 C168 C171 -1.0(8)
